data_2101006
loop_
_publ_author_name
'Pokkuluri, P. R.'
'Scheffer, J. R.'
'Trotter, J.'

_publ_section_title
;
 Crystal structure correlations in the photochemistry of dimethyl
 9-phenyl-9,10-dihydro-9,10-ethenoanthracene-11,12-dicarboxylate
;
_journal_issue 4
_journal_name_full 'Acta Crystallographica Section B'
_journal_page_first 754
_journal_page_last 760
_journal_paper_doi 10.1107/S0108768193001144
_journal_volume 49
_journal_year 1993
_chemical_formula_sum 'C26 H20 O4'
_chemical_formula_weight 396.44
_space_group_IT_number 2
_space_group_name_Hall '-P 1'
_space_group_name_H-M_alt 'P -1'
_symmetry_cell_setting triclinic
_symmetry_space_group_name_Hall '-P 1'
_symmetry_space_group_name_H-M 'P -1'
_cell_angle_alpha 95.710(10)
_cell_angle_beta 105.140(10)
_cell_angle_gamma 79.610(10)
_cell_formula_units_Z 2
_cell_length_a 10.7130(10)
_cell_length_b 11.9910(10)
_cell_length_c 8.1770(10)
_cell_volume 995.81(18)
_diffrn_radiation_type Cu
_diffrn_radiation_wavelength 1.5418
_exptl_absorpt_coefficient_mu 0.68
_exptl_crystal_density_diffrn 1.322
_exptl_crystal_F_000 416
_cod_data_source_file hh0631.cif
_cod_data_source_block hh0631a
_cod_original_cell_volume 995.9(2)
_cod_database_code 2101006

loop_
_space_group_symop_id
_space_group_symop_operation_xyz
1 x,y,z
2 -x,-y,-z

loop_
_atom_site_label
_atom_site_fract_x
_atom_site_fract_y
_atom_site_fract_z
_atom_site_U_iso_or_equiv
O(1) .1263(2) .0189(2) .8578(3) 5.00(10)
O(2) .1627(2) .0159(2) .6005(3) 4.80(10)
O(3) .5514(2) .1036(2) .7838(3) 4.80(10)
O(4) .4368(2) -.0302(2) .8041(3) 5.30(10)
C(1) .1086(3) .4623(2) .7151(3) 3.60(10)
C(2) .1655(3) .5464(3) .6702(4) 4.50(10)
C(3) .2994(3) .5420(3) .7148(4) 4.60(10)
C(4) .3798(3) .4539(3) .8078(3) 4.00(10)
C(4A) .3237(2) .3706(2) .8531(3) 3.30(10)
C(5) .4078(3) .2805(3) 1.2764(4) 4.30(10)
C(6) .3433(4) .2820(3) 1.4039(4) 5.00(10)
C(7) .2113(4) .2791(3) 1.3620(4) 4.80(10)
C(8) .1395(3) .2778(3) 1.1931(3) 3.90(10)
C(8A) .2024(2) .27995(2) 1.0654(3) 3.30(10)
C(9) .1421(2) .2738(2) .8704(3) 3.00(10)
C(9A) .1883(2) .3733(2) .8071(3) 3.10(10)
C(10A) .3377(2) .2787(2) 1.1088(3) 3.40(10)
C(10) .3959(2) .2702(2) .9562(3) 3.40(10)
C(11) .2237(2) .1650(2) .8119(3) 3.20(10)
C(12) .3530(2) .1644(2) .8524(3) 3.40(10)
C(13) .1687(3) .0589(2) .7404(3) 3.50(10)
C(14) .0669(7) -.0831(4) .8089(8) 7.5(3)
C(15) .4488(3) .0675(2) .8115(3) 3.60(10)
C(16) .6516(4) .0173(4) .7384(7) 6.0(2)
C(17) -.0066(2) .2854(2) .8127(3) 3.20(10)
C(18) -.0710(3) .2256(2) .6691(3) 3.70(10)
C(19) -.2069(3) .2432(3) .6142(4) 4.30(10)
C(20) -.2808(3) .3234(3) .6979(4) 4.90(10)
C(21) -.2191(3) .3858(3) .8352(4) 5.00(10)
C(22) -.0836(3) .3674(3) .8916(4) 4.00(10)
